data_7016794
loop_
_publ_author_name
'Jamali, Sirous'
'Mili\'c, Dalibor'
'Kia, Reza'
'Mazloomi, Zahra'
'Abdolahi, Hallimeh'

_publ_section_title
;
 Organoplatinum(ii) complexes containing chelating or bridging
 bis(N-heterocyclic carbene) ligands: formation of a platinum(ii)
 carbonate complex by aerial CO(2) fixation.
;
_journal_issue 37
_journal_name_full 'Dalton transactions (Cambridge, England : 2003)'
_journal_page_first 9362
_journal_page_last 9365
_journal_paper_doi 10.1039/c1dt10736d
_journal_volume 40
_journal_year 2011
_chemical_formula_moiety 'C17 H30 N4 Pt'
_chemical_formula_sum 'C17 H30 N4 Pt'
_chemical_formula_weight 485.54
_chemical_name_systematic
;
?
;
_space_group_IT_number 33
_symmetry_cell_setting orthorhombic
_symmetry_Int_Tables_number 33
_symmetry_space_group_name_Hall 'P 2c -2n'
_symmetry_space_group_name_H-M 'P n a 21'
_atom_sites_solution_hydrogens geom
_atom_sites_solution_primary direct
_atom_sites_solution_secondary difmap
_audit_creation_method SHELXL-97
_cell_angle_alpha 90.00
_cell_angle_beta 90.00
_cell_angle_gamma 90.00
_cell_formula_units_Z 4
_cell_length_a 11.5536(2)
_cell_length_b 18.5617(3)
_cell_length_c 8.6213(2)
_cell_measurement_reflns_used 17350
_cell_measurement_temperature 150(1)
_cell_measurement_theta_max 32.8868
_cell_measurement_theta_min 4.1510
_cell_volume 1848.88(6)
_computing_cell_refinement
;
CrysAlis RED, Oxford Diffraction Ltd.,
Version 1.171.32.29 (release 10-06-2008 CrysAlis171 .NET)
(compiled Jun 10 2008,16:49:55)
;
_computing_data_collection
;
CrysAlis CCD, Oxford Diffraction Ltd.,
Version 1.171.32.29 (release 10-06-2008 CrysAlis171 .NET)
(compiled Jun 10 2008,16:49:55)
;
_computing_data_reduction
;
CrysAlis RED, Oxford Diffraction Ltd.,
Version 1.171.32.29 (release 10-06-2008 CrysAlis171 .NET)
(compiled Jun 10 2008,16:49:55)
;
_computing_structure_refinement 'SHELXL-97 (Sheldrick, 2008)'
_computing_structure_solution 'SHELXS-97 (Sheldrick, 2008)'
_diffrn_ambient_temperature 150(1)
_diffrn_detector_area_resol_mean 16.3426
_diffrn_measured_fraction_theta_full 0.996
_diffrn_measured_fraction_theta_max 0.996
_diffrn_measurement_device_type 'Xcalibur, Sapphire3'
_diffrn_measurement_method '\w scans'
_diffrn_radiation_collimation '0.80 mm'
_diffrn_radiation_monochromator graphite
_diffrn_radiation_source 'Enhance (Mo) X-ray Source'
_diffrn_radiation_type 'Mo K\a'
_diffrn_radiation_wavelength 0.71073
_diffrn_reflns_av_R_equivalents 0.0332
_diffrn_reflns_av_sigmaI/netI 0.0279
_diffrn_reflns_limit_h_max 16
_diffrn_reflns_limit_h_min -16
_diffrn_reflns_limit_k_max 26
_diffrn_reflns_limit_k_min -26
_diffrn_reflns_limit_l_max 12
_diffrn_reflns_limit_l_min -12
_diffrn_reflns_number 27179
_diffrn_reflns_theta_full 30.99
_diffrn_reflns_theta_max 30.99
_diffrn_reflns_theta_min 4.16
_exptl_absorpt_coefficient_mu 7.592
_exptl_absorpt_correction_T_max 1.00000
_exptl_absorpt_correction_T_min 0.46615
_exptl_absorpt_correction_type multi-scan
_exptl_absorpt_process_details
;
CrysAlis RED, Oxford Diffraction Ltd.,
Version 1.171.32.29 (release 10-06-2008 CrysAlis171 .NET)
(compiled Jun 10 2008,16:49:55)
Empirical absorption correction using spherical harmonics,
implemented in SCALE3 ABSPACK scaling algorithm.
;
_exptl_crystal_colour colorless
_exptl_crystal_density_diffrn 1.744
_exptl_crystal_density_method 'not measured'
_exptl_crystal_description needle
_exptl_crystal_F_000 952
_exptl_crystal_size_max 0.61
_exptl_crystal_size_mid 0.06
_exptl_crystal_size_min 0.03
_refine_diff_density_max 1.352
_refine_diff_density_min -0.734
_refine_diff_density_rms 0.095
_refine_ls_abs_structure_details 'Flack H D (1983), Acta Cryst. A39, 876-881, 2735 Friedel pairs'
_refine_ls_abs_structure_Flack 0.007(6)
_refine_ls_extinction_method none
_refine_ls_goodness_of_fit_ref 1.055
_refine_ls_hydrogen_treatment constr
_refine_ls_matrix_type full
_refine_ls_number_parameters 207
_refine_ls_number_reflns 5842
_refine_ls_number_restraints 1
_refine_ls_restrained_S_all 1.055
_refine_ls_R_factor_all 0.0309
_refine_ls_R_factor_gt 0.0218
_refine_ls_shift/su_max 0.003
_refine_ls_shift/su_mean 0.000
_refine_ls_structure_factor_coef Fsqd
_refine_ls_weighting_details 'calc w=1/[\s^2^(Fo^2^)+(0.0217P)^2^+0.0000P] where P=(Fo^2^+2Fc^2^)/3'
_refine_ls_weighting_scheme calc
_refine_ls_wR_factor_gt 0.0419
_refine_ls_wR_factor_ref 0.0432
_reflns_number_gt 5016
_reflns_number_total 5842
_reflns_threshold_expression >2\s(I)
_cod_data_source_file c1dt10736d.txt
_cod_data_source_block sj-20101004-1
_cod_database_code 7016794

loop_
_symmetry_equiv_pos_as_xyz
'x, y, z'
'-x, -y, z+1/2'
'x+1/2, -y+1/2, z'
'-x+1/2, y+1/2, z+1/2'

loop_
_atom_site_label
_atom_site_type_symbol
_atom_site_fract_x
_atom_site_fract_y
_atom_site_fract_z
_atom_site_U_iso_or_equiv
_atom_site_adp_type
_atom_site_occupancy
_atom_site_symmetry_multiplicity
_atom_site_calc_flag
_atom_site_refinement_flags
C10 C -0.0012(3) 0.49788(19) 0.4078(4) 0.0193(7) Uani 1 1 d .
H101 H -0.0757 0.5082 0.4601 0.023 Uiso 1 1 calc R
H102 H -0.0154 0.4950 0.2947 0.023 Uiso 1 1 calc R
C12 C 0.2504(2) 0.38057(18) 0.0847(4) 0.0153(6) Uani 1 1 d .
H121 H 0.1953 0.3421 0.1094 0.023 Uiso 1 1 calc R
H122 H 0.3295 0.3617 0.0912 0.023 Uiso 1 1 calc R
H123 H 0.2358 0.3983 -0.0206 0.023 Uiso 1 1 calc R
C11 C 0.2921(3) 0.5332(2) 0.0674(4) 0.0219(7) Uani 1 1 d .
H111 H 0.2707 0.5834 0.0885 0.033 Uiso 1 1 calc R
H112 H 0.2581 0.5180 -0.0314 0.033 Uiso 1 1 calc R
H113 H 0.3766 0.5292 0.0617 0.033 Uiso 1 1 calc R
C22 C 0.1536(3) 0.40719(18) 0.4180(4) 0.0188(6) Uani 1 1 d .
C42 C 0.0838(3) 0.3415(2) 0.6205(4) 0.0254(7) Uani 1 1 d .
H42 H 0.0793 0.3061 0.6999 0.030 Uiso 1 1 calc R
C52 C 0.0035(3) 0.39027(18) 0.5863(4) 0.0225(7) Uani 1 1 d .
H52 H -0.0691 0.3963 0.6363 0.027 Uiso 1 1 calc R
C62 C 0.2861(3) 0.3077(2) 0.5224(4) 0.0229(7) Uani 1 1 d .
C82 C 0.2790(4) 0.2505(3) 0.3985(5) 0.0434(11) Uani 1 1 d .
H823 H 0.2135 0.2185 0.4202 0.065 Uiso 1 1 calc R
H821 H 0.3508 0.2224 0.3977 0.065 Uiso 1 1 calc R
H822 H 0.2680 0.2734 0.2971 0.065 Uiso 1 1 calc R
C72 C 0.3894(3) 0.3574(2) 0.4945(6) 0.0430(11) Uani 1 1 d .
H723 H 0.3844 0.3779 0.3900 0.064 Uiso 1 1 calc R
H721 H 0.4613 0.3298 0.5045 0.064 Uiso 1 1 calc R
H722 H 0.3887 0.3964 0.5712 0.064 Uiso 1 1 calc R
C92 C 0.2982(4) 0.2731(2) 0.6813(4) 0.0367(9) Uani 1 1 d .
H923 H 0.3025 0.3107 0.7608 0.055 Uiso 1 1 calc R
H921 H 0.3690 0.2440 0.6842 0.055 Uiso 1 1 calc R
H922 H 0.2311 0.2422 0.7013 0.055 Uiso 1 1 calc R
C21 C 0.1949(3) 0.55031(17) 0.3934(4) 0.0159(6) Uani 1 1 d .
C41 C 0.1696(3) 0.6432(2) 0.5581(4) 0.0272(8) Uani 1 1 d .
H41 H 0.1862 0.6842 0.6201 0.033 Uiso 1 1 calc R
C51 C 0.0660(3) 0.61232(19) 0.5428(4) 0.0249(8) Uani 1 1 d .
H51 H -0.0043 0.6264 0.5912 0.030 Uiso 1 1 calc R
C61 C 0.3778(3) 0.61332(18) 0.4961(4) 0.0203(7) Uani 1 1 d .
C71 C 0.4041(3) 0.5737(2) 0.6479(5) 0.0367(9) Uani 1 1 d .
H713 H 0.3586 0.5950 0.7322 0.055 Uiso 1 1 calc R
H711 H 0.4867 0.5780 0.6717 0.055 Uiso 1 1 calc R
H712 H 0.3838 0.5227 0.6369 0.055 Uiso 1 1 calc R
C91 C 0.4074(3) 0.6927(2) 0.5156(5) 0.0378(10) Uani 1 1 d .
H913 H 0.3749 0.7202 0.4289 0.057 Uiso 1 1 calc R
H911 H 0.4917 0.6987 0.5172 0.057 Uiso 1 1 calc R
H912 H 0.3747 0.7105 0.6133 0.057 Uiso 1 1 calc R
C81 C 0.4468(3) 0.5813(3) 0.3645(5) 0.0379(11) Uani 1 1 d .
H813 H 0.4310 0.5296 0.3576 0.057 Uiso 1 1 calc R
H811 H 0.5296 0.5889 0.3836 0.057 Uiso 1 1 calc R
H812 H 0.4248 0.6047 0.2670 0.057 Uiso 1 1 calc R
N12 N 0.0460(2) 0.43051(15) 0.4638(3) 0.0183(6) Uani 1 1 d .
N32 N 0.1770(2) 0.35204(15) 0.5172(3) 0.0198(6) Uani 1 1 d .
N11 N 0.0830(2) 0.55538(15) 0.4415(3) 0.0164(5) Uani 1 1 d .
N31 N 0.2494(2) 0.60552(17) 0.4681(3) 0.0198(6) Uani 1 1 d .
Pt1 Pt 0.229970(8) 0.467030(5) 0.24649(2) 0.01661(3) Uani 1 1 d .

loop_
_atom_site_aniso_label
_atom_site_aniso_U_11
_atom_site_aniso_U_22
_atom_site_aniso_U_33
_atom_site_aniso_U_23
_atom_site_aniso_U_13
_atom_site_aniso_U_12
C10 0.0126(15) 0.0204(17) 0.0250(18) -0.0013(14) 0.0009(12) 0.0002(12)
C12 0.0031(14) 0.0223(17) 0.0204(15) -0.0051(12) 0.0009(9) -0.0003(10)
C11 0.0162(17) 0.0287(18) 0.0208(16) 0.0003(14) 0.0017(11) 0.0014(13)
C22 0.0168(15) 0.0160(16) 0.0237(16) -0.0062(13) 0.0009(12) -0.0015(12)
C42 0.0256(18) 0.0254(19) 0.0251(18) 0.0052(15) 0.0054(14) -0.0019(14)
C52 0.0199(16) 0.0223(19) 0.0252(17) -0.0007(14) 0.0071(13) -0.0038(13)
C62 0.0148(17) 0.0238(18) 0.0302(18) -0.0011(14) 0.0006(13) 0.0065(12)
C82 0.054(3) 0.038(2) 0.039(2) -0.014(2) -0.011(2) 0.021(2)
C72 0.020(2) 0.043(3) 0.066(3) 0.014(2) -0.0027(19) 0.0026(17)
C92 0.037(2) 0.046(3) 0.0271(18) 0.0052(17) -0.0001(16) 0.0139(19)
C21 0.0127(13) 0.0170(16) 0.0179(14) -0.0003(11) -0.0014(12) 0.0034(11)
C41 0.0175(17) 0.028(2) 0.036(2) -0.0156(16) 0.0017(14) 0.0027(14)
C51 0.0183(16) 0.028(2) 0.0284(18) -0.0063(15) 0.0040(13) 0.0074(14)
C61 0.0144(15) 0.0242(18) 0.0223(16) -0.0056(14) -0.0029(12) -0.0009(12)
C71 0.028(2) 0.045(3) 0.036(2) 0.0136(19) -0.0041(16) -0.0029(18)
C91 0.0245(19) 0.028(2) 0.061(3) 0.0028(19) -0.0065(19) -0.0048(16)
C81 0.0173(18) 0.060(3) 0.036(2) -0.018(2) 0.0021(15) -0.0053(18)
N12 0.0133(13) 0.0213(15) 0.0201(14) -0.0006(11) 0.0047(10) -0.0008(10)
N32 0.0184(14) 0.0173(14) 0.0236(14) 0.0001(11) 0.0030(11) 0.0009(11)
N11 0.0099(12) 0.0151(13) 0.0241(14) -0.0016(11) 0.0000(10) 0.0007(10)
N31 0.0117(14) 0.0228(15) 0.0249(14) -0.0062(12) 0.0013(9) -0.0003(10)
Pt1 0.01126(4) 0.02121(5) 0.01736(5) -0.00155(14) 0.00189(16) 0.00054(4)

loop_
_atom_type_symbol
_atom_type_description
_atom_type_scat_dispersion_real
_atom_type_scat_dispersion_imag
_atom_type_scat_source
C C 0.0033 0.0016 'International Tables Vol C Tables 4.2.6.8 and 6.1.1.4'
H H 0.0000 0.0000 'International Tables Vol C Tables 4.2.6.8 and 6.1.1.4'
N N 0.0061 0.0033 'International Tables Vol C Tables 4.2.6.8 and 6.1.1.4'
Pt Pt -1.7033 8.3905 'International Tables Vol C Tables 4.2.6.8 and 6.1.1.4'

loop_
_geom_angle_atom_site_label_1
_geom_angle_atom_site_label_2
_geom_angle_atom_site_label_3
_geom_angle
N12 C10 N11 108.1(3)
N12 C10 H101 110.1
N11 C10 H101 110.1
N12 C10 H102 110.1
N11 C10 H102 110.1
H101 C10 H102 108.4
Pt1 C12 H121 109.5
Pt1 C12 H122 109.5
H121 C12 H122 109.5
Pt1 C12 H123 109.5
H121 C12 H123 109.5
H122 C12 H123 109.5
Pt1 C11 H111 109.5
Pt1 C11 H112 109.5
H111 C11 H112 109.5
Pt1 C11 H113 109.5
H111 C11 H113 109.5
H112 C11 H113 109.5
N32 C22 N12 103.7(3)
N32 C22 Pt1 140.8(2)
N12 C22 Pt1 115.2(2)
C52 C42 N32 107.3(3)
C52 C42 H42 126.3
N32 C42 H42 126.3
C42 C52 N12 106.9(3)
C42 C52 H52 126.6
N12 C52 H52 126.6
N32 C62 C82 108.5(3)
N32 C62 C92 109.6(3)
C82 C62 C92 110.2(3)
N32 C62 C72 108.6(3)
C82 C62 C72 110.9(3)
C92 C62 C72 109.0(3)
C62 C82 H823 109.5
C62 C82 H821 109.5
H823 C82 H821 109.5
C62 C82 H822 109.5
H823 C82 H822 109.5
H821 C82 H822 109.5
C62 C72 H723 109.5
C62 C72 H721 109.5
H723 C72 H721 109.5
C62 C72 H722 109.5
H723 C72 H722 109.5
H721 C72 H722 109.5
C62 C92 H923 109.5
C62 C92 H921 109.5
H923 C92 H921 109.5
C62 C92 H922 109.5
H923 C92 H922 109.5
H921 C92 H922 109.5
N11 C21 N31 104.0(3)
N11 C21 Pt1 115.5(2)
N31 C21 Pt1 140.5(2)
C51 C41 N31 108.8(3)
C51 C41 H41 125.6
N31 C41 H41 125.6
C41 C51 N11 105.3(3)
C41 C51 H51 127.4
N11 C51 H51 127.4
C81 C61 N31 111.2(3)
C81 C61 C91 110.2(3)
N31 C61 C91 109.3(3)
C81 C61 C71 110.4(3)
N31 C61 C71 106.6(3)
C91 C61 C71 109.0(3)
C61 C71 H713 109.5
C61 C71 H711 109.5
H713 C71 H711 109.5
C61 C71 H712 109.5
H713 C71 H712 109.5
H711 C71 H712 109.5
C61 C91 H913 109.5
C61 C91 H911 109.5
H913 C91 H911 109.5
C61 C91 H912 109.5
H913 C91 H912 109.5
H911 C91 H912 109.5
C61 C81 H813 109.5
C61 C81 H811 109.5
H813 C81 H811 109.5
C61 C81 H812 109.5
H813 C81 H812 109.5
H811 C81 H812 109.5
C22 N12 C52 111.7(3)
C22 N12 C10 121.2(3)
C52 N12 C10 126.0(3)
C22 N32 C42 110.4(3)
C22 N32 C62 126.6(3)
C42 N32 C62 122.9(3)
C21 N11 C51 112.3(3)
C21 N11 C10 121.1(3)
C51 N11 C10 125.8(3)
C21 N31 C41 109.6(3)
C21 N31 C61 126.9(3)
C41 N31 C61 120.9(3)
C21 Pt1 C22 82.95(13)
C21 Pt1 C11 94.64(14)
C22 Pt1 C11 174.31(13)
C21 Pt1 C12 174.62(12)
C22 Pt1 C12 96.40(12)
C11 Pt1 C12 85.52(14)

loop_
_geom_bond_atom_site_label_1
_geom_bond_atom_site_label_2
_geom_bond_distance
C10 N12 1.447(4)
C10 N11 1.473(4)
C10 H101 0.9900
C10 H102 0.9900
C12 Pt1 2.139(3)
C12 H121 0.9800
C12 H122 0.9800
C12 H123 0.9800
C11 Pt1 2.100(3)
C11 H111 0.9800
C11 H112 0.9800
C11 H113 0.9800
C22 N32 1.361(4)
C22 N12 1.374(4)
C22 Pt1 2.049(3)
C42 C52 1.329(5)
C42 N32 1.412(4)
C42 H42 0.9500
C52 N12 1.383(4)
C52 H52 0.9500
C62 N32 1.506(4)
C62 C82 1.509(5)
C62 C92 1.519(5)
C62 C72 1.527(5)
C82 H823 0.9800
C82 H821 0.9800
C82 H822 0.9800
C72 H723 0.9800
C72 H721 0.9800
C72 H722 0.9800
C92 H923 0.9800
C92 H921 0.9800
C92 H922 0.9800
C21 N11 1.362(4)
C21 N31 1.364(4)
C21 Pt1 2.039(3)
C41 C51 1.333(5)
C41 N31 1.393(4)
C41 H41 0.9500
C51 N11 1.385(4)
C51 H51 0.9500
C61 C81 1.508(5)
C61 N31 1.510(4)
C61 C91 1.523(5)
C61 C71 1.532(5)
C71 H713 0.9800
C71 H711 0.9800
C71 H712 0.9800
C91 H913 0.9800
C91 H911 0.9800
C91 H912 0.9800
C81 H813 0.9800
C81 H811 0.9800
C81 H812 0.9800

loop_
_geom_torsion_atom_site_label_1
_geom_torsion_atom_site_label_2
_geom_torsion_atom_site_label_3
_geom_torsion_atom_site_label_4
_geom_torsion
N32 C42 C52 N12 0.0(4)
N31 C41 C51 N11 -0.4(4)
N32 C22 N12 C52 -0.8(3)
Pt1 C22 N12 C52 -176.2(2)
N32 C22 N12 C10 167.6(3)
Pt1 C22 N12 C10 -7.7(4)
C42 C52 N12 C22 0.5(4)
C42 C52 N12 C10 -167.2(3)
N11 C10 N12 C22 -54.4(4)
N11 C10 N12 C52 112.3(3)
N12 C22 N32 C42 0.8(3)
Pt1 C22 N32 C42 174.1(3)
N12 C22 N32 C62 -178.3(3)
Pt1 C22 N32 C62 -5.0(6)
C52 C42 N32 C22 -0.5(4)
C52 C42 N32 C62 178.6(3)
C82 C62 N32 C22 -81.3(4)
C92 C62 N32 C22 158.4(3)
C72 C62 N32 C22 39.4(5)
C82 C62 N32 C42 99.8(4)
C92 C62 N32 C42 -20.6(5)
C72 C62 N32 C42 -139.6(3)
N31 C21 N11 C51 0.5(4)
Pt1 C21 N11 C51 179.0(2)
N31 C21 N11 C10 -169.6(3)
Pt1 C21 N11 C10 8.9(4)
C41 C51 N11 C21 -0.1(4)
C41 C51 N11 C10 169.4(3)
N12 C10 N11 C21 54.1(4)
N12 C10 N11 C51 -114.6(3)
N11 C21 N31 C41 -0.7(4)
Pt1 C21 N31 C41 -178.6(3)
N11 C21 N31 C61 160.8(3)
Pt1 C21 N31 C61 -17.1(6)
C51 C41 N31 C21 0.7(4)
C51 C41 N31 C61 -162.1(3)
C81 C61 N31 C21 33.1(5)
C91 C61 N31 C21 155.1(3)
C71 C61 N31 C21 -87.2(4)
C81 C61 N31 C41 -167.3(3)
C91 C61 N31 C41 -45.4(5)
C71 C61 N31 C41 72.3(4)
N11 C21 Pt1 C22 -53.0(2)
N31 C21 Pt1 C22 124.7(4)
N11 C21 Pt1 C11 121.8(3)
N31 C21 Pt1 C11 -60.5(4)
N11 C21 Pt1 C12 30.3(14)
N31 C21 Pt1 C12 -152.0(12)
N32 C22 Pt1 C21 -120.1(4)
N12 C22 Pt1 C21 52.7(2)
N32 C22 Pt1 C11 174.6(11)
N12 C22 Pt1 C11 -12.6(14)
N32 C22 Pt1 C12 65.2(4)
N12 C22 Pt1 C12 -121.9(2)
